data_2204554
loop_
_publ_author_name
'Daqing Shi'
'Lihui Niu'
'Xiangshan Wang'
'Qiya Zhuang'
'Yong Zhang'

_publ_section_title
;2-Amino-3-cyano-4-(2,4-dichlorophenyl)-8-methylpyrano[3,2-<i>c</i>]pyran-5(4<i>H</i>)-one
 ethanol solvate
;
_journal_issue 11
_journal_name_full 'Acta Crystallographica Section E'
_journal_page_first o1995
_journal_page_last o1997
_journal_paper_doi 10.1107/S1600536804025127
_journal_volume 60
_journal_year 2004
_chemical_formula_iupac 'C16 H10 Cl2 N2 O3, C2 H6 O'
_chemical_formula_moiety 'C16 H10 Cl2 N2 O3, C2 H6 O'
_chemical_formula_sum 'C18 H16 Cl2 N2 O4'
_chemical_formula_weight 395.23
_chemical_melting_point 503.5(5)
_chemical_name_systematic
;
2-Amino-3-cyano-4-(2,4-dichlorophenyl)-8-methylpyrano[3,2-c]pyran-5(4H)-one
ethanol solvate
;
_space_group_IT_number 2
_symmetry_cell_setting triclinic
_symmetry_space_group_name_Hall '-P 1'
_symmetry_space_group_name_H-M 'P -1'
_atom_sites_solution_hydrogens geom
_atom_sites_solution_primary direct
_atom_sites_solution_secondary difmap
_cell_angle_alpha 63.905(10)
_cell_angle_beta 75.826(14)
_cell_angle_gamma 80.288(15)
_cell_formula_units_Z 2
_cell_length_a 9.2879(12)
_cell_length_b 10.4526(12)
_cell_length_c 11.0678(10)
_cell_measurement_reflns_used 3571
_cell_measurement_temperature 193(2)
_cell_measurement_theta_max 25.3
_cell_measurement_theta_min 3.0
_cell_volume 933.3(2)
_computing_cell_refinement CrystalClear
_computing_data_collection 'CrystalClear (Rigaku, 2000)'
_computing_data_reduction 'CrystalStructure (Rigaku/MSC, 2003)'
_computing_structure_refinement SHELXTL
_computing_structure_solution 'SHELXTL (Sheldrick, 1997)'
_diffrn_ambient_temperature 193(2)
_diffrn_detector_area_resol_mean 7.31
_diffrn_measured_fraction_theta_full 0.994
_diffrn_measured_fraction_theta_max 0.994
_diffrn_measurement_device_type 'Rigaku Mercury'
_diffrn_measurement_method \w
_diffrn_radiation_monochromator graphite
_diffrn_radiation_source 'fine-focus sealed tube'
_diffrn_radiation_type MoK\a
_diffrn_radiation_wavelength 0.71070
_diffrn_reflns_av_R_equivalents 0.0188
_diffrn_reflns_av_sigmaI/netI 0.0224
_diffrn_reflns_limit_h_max 11
_diffrn_reflns_limit_h_min -10
_diffrn_reflns_limit_k_max 12
_diffrn_reflns_limit_k_min -12
_diffrn_reflns_limit_l_max 13
_diffrn_reflns_limit_l_min -11
_diffrn_reflns_number 9269
_diffrn_reflns_theta_full 25.35
_diffrn_reflns_theta_max 25.35
_diffrn_reflns_theta_min 3.25
_exptl_absorpt_coefficient_mu 0.373
_exptl_absorpt_correction_T_max 0.9291
_exptl_absorpt_correction_T_min 0.8353
_exptl_absorpt_correction_type multi-scan
_exptl_absorpt_process_details '(Jacobson, 1998)'
_exptl_crystal_colour colorless
_exptl_crystal_density_diffrn 1.406
_exptl_crystal_density_method 'not measured'
_exptl_crystal_description block
_exptl_crystal_F_000 408
_exptl_crystal_size_max 0.50
_exptl_crystal_size_mid 0.31
_exptl_crystal_size_min 0.20
_refine_diff_density_max 0.654
_refine_diff_density_min -0.433
_refine_ls_extinction_method none
_refine_ls_goodness_of_fit_ref 1.084
_refine_ls_hydrogen_treatment mixed
_refine_ls_matrix_type full
_refine_ls_number_parameters 258
_refine_ls_number_reflns 3403
_refine_ls_number_restraints 2
_refine_ls_restrained_S_all 1.225
_refine_ls_R_factor_all 0.0565
_refine_ls_R_factor_gt 0.0497
_refine_ls_shift/su_max 0.001
_refine_ls_shift/su_mean 0.000
_refine_ls_structure_factor_coef Fsqd
_refine_ls_weighting_details 'calc w = 1/[\s^2^(Fo^2^)+(0.0852P)^2^+0.4955P] where P = (Fo^2^+2Fc^2^)/3'
_refine_ls_weighting_scheme calc
_refine_ls_wR_factor_gt 0.1409
_refine_ls_wR_factor_ref 0.1469
_reflns_number_gt 2985
_reflns_number_total 3403
_reflns_threshold_expression I>2\s(I)
_cod_data_source_file ob6419.cif
_cod_data_source_block I
_cod_depositor_comments
;
The following automatic conversions were performed:

'_chemical_melting_point' value '503-504' was changed to '503.5(5)' -
the average value was taken and precision was estimated.

Automatic conversion script
Id: cif_fix_values 1646 2011-03-28 12:23:43Z adriana 

The following automatic conversions were performed:

'_chemical_melting_point' value '503-504' was changed to '503.5(5)' -
the average value was taken and precision was estimated.

Automatic conversion script
Id: cif_fix_values 1715 2011-07-08 13:25:40Z adriana 
;
_cod_original_cell_volume 933.29(18)
_cod_database_code 2204554
_cod_database_fobs_code 2204554

loop_
_symmetry_equiv_pos_as_xyz
'x, y, z'
'-x, -y, -z'

loop_
_atom_site_label
_atom_site_fract_x
_atom_site_fract_y
_atom_site_fract_z
_atom_site_U_iso_or_equiv
_atom_site_adp_type
_atom_site_calc_flag
_atom_site_refinement_flags
_atom_site_occupancy
_atom_site_type_symbol
Cl1 0.13535(7) 0.13002(7) 0.90105(6) 0.0371(2) Uani d . 1 Cl
Cl2 0.42099(14) -0.35050(10) 0.88044(11) 0.0789(4) Uani d . 1 Cl
O1 -0.01040(18) 0.44676(18) 0.69492(18) 0.0300(4) Uani d . 1 O
O2 -0.0972(2) 0.0657(2) 0.6044(2) 0.0395(5) Uani d . 1 O
O3 -0.27994(19) 0.1663(2) 0.71198(19) 0.0351(4) Uani d . 1 O
O4 0.0135(3) 0.2371(2) 0.3022(2) 0.0526(6) Uani d . 1 O
N1 0.1967(3) 0.5552(2) 0.6383(3) 0.0344(5) Uani d . 1 N
N2 0.4792(2) 0.3789(3) 0.4595(3) 0.0400(6) Uani d . 1 N
C1 0.1377(3) 0.4510(3) 0.6331(2) 0.0261(5) Uani d . 1 C
C2 0.2047(3) 0.3575(3) 0.5777(2) 0.0260(5) Uani d . 1 C
C3 0.1283(3) 0.2354(2) 0.5865(2) 0.0257(5) Uani d . 1 C
H3 0.1355 0.2467 0.4907 0.031 Uiso calc R 1 H
C4 -0.0338(3) 0.2500(3) 0.6468(2) 0.0261(5) Uani d . 1 C
C5 -0.0928(3) 0.3496(3) 0.6958(2) 0.0262(5) Uani d . 1 C
C6 -0.1320(3) 0.1556(3) 0.6500(3) 0.0298(6) Uani d . 1 C
C7 -0.3347(3) 0.2676(3) 0.7613(3) 0.0327(6) Uani d . 1 C
C8 -0.2458(3) 0.3597(3) 0.7544(3) 0.0308(6) Uani d . 1 C
H8 -0.2844 0.4305 0.7880 0.037 Uiso calc R 1 H
C9 0.3559(3) 0.3707(3) 0.5124(3) 0.0286(5) Uani d . 1 C
C10 0.2035(2) 0.0898(3) 0.6642(3) 0.0252(5) Uani d . 1 C
C11 0.2106(3) 0.0333(3) 0.8029(3) 0.0291(5) Uani d . 1 C
C12 0.2769(3) -0.1000(3) 0.8696(3) 0.0395(6) Uani d . 1 C
H12 0.2788 -0.1365 0.9645 0.047 Uiso calc R 1 H
C13 0.3407(3) -0.1795(3) 0.7954(3) 0.0446(7) Uani d . 1 C
C14 0.3400(3) -0.1281(3) 0.6580(3) 0.0413(7) Uani d . 1 C
H14 0.3861 -0.1829 0.6078 0.050 Uiso calc R 1 H
C15 0.2705(3) 0.0053(3) 0.5946(3) 0.0340(6) Uani d . 1 C
H15 0.2684 0.0407 0.4999 0.041 Uiso calc R 1 H
C16 -0.4959(3) 0.2581(4) 0.8216(3) 0.0445(7) Uani d . 1 C
H16A -0.5322 0.3371 0.8488 0.067 Uiso calc R 1 H
H16B -0.5118 0.1670 0.9023 0.067 Uiso calc R 1 H
H16C -0.5502 0.2639 0.7537 0.067 Uiso calc R 1 H
C17 0.0689(7) 0.2488(5) 0.1691(4) 0.0993(18) Uani d D 1 C
C18A 0.2278(16) 0.2732(18) 0.1393(17) 0.130(6) Uani d PD 0.45 C
C18B 0.1302(18) 0.3840(11) 0.0673(9) 0.133(5) Uani d PD 0.55 C
H1A 0.137(3) 0.621(3) 0.657(3) 0.035(8) Uiso d . 1 H
H1B 0.281(4) 0.567(3) 0.609(3) 0.039(9) Uiso d . 1 H
H4 0.010(5) 0.149(5) 0.363(4) 0.076(13) Uiso d . 1 H

loop_
_atom_site_aniso_label
_atom_site_aniso_U_11
_atom_site_aniso_U_22
_atom_site_aniso_U_33
_atom_site_aniso_U_12
_atom_site_aniso_U_13
_atom_site_aniso_U_23
Cl1 0.0425(4) 0.0398(4) 0.0317(4) -0.0020(3) -0.0049(3) -0.0188(3)
Cl2 0.1105(9) 0.0423(5) 0.0759(7) 0.0369(5) -0.0395(6) -0.0212(5)
O1 0.0236(9) 0.0298(9) 0.0420(10) -0.0032(7) -0.0019(7) -0.0216(8)
O2 0.0398(11) 0.0341(10) 0.0542(12) -0.0060(8) -0.0089(9) -0.0259(10)
O3 0.0279(9) 0.0352(10) 0.0432(11) -0.0073(7) -0.0056(8) -0.0162(9)
O4 0.0723(16) 0.0337(12) 0.0480(13) 0.0006(11) -0.0030(11) -0.0197(11)
N1 0.0261(12) 0.0320(12) 0.0519(15) -0.0045(10) -0.0009(10) -0.0262(11)
N2 0.0287(13) 0.0404(13) 0.0563(15) -0.0060(10) 0.0030(11) -0.0294(12)
C1 0.0226(12) 0.0255(12) 0.0299(12) -0.0022(9) -0.0047(9) -0.0111(10)
C2 0.0254(12) 0.0230(12) 0.0295(12) -0.0031(9) -0.0035(9) -0.0112(10)
C3 0.0273(12) 0.0238(12) 0.0281(12) -0.0022(9) -0.0047(9) -0.0130(10)
C4 0.0258(12) 0.0238(12) 0.0285(12) -0.0020(9) -0.0071(9) -0.0096(10)
C5 0.0251(12) 0.0246(12) 0.0289(12) -0.0042(9) -0.0064(9) -0.0096(10)
C6 0.0281(13) 0.0284(13) 0.0321(13) -0.0033(10) -0.0074(10) -0.0105(11)
C7 0.0270(13) 0.0359(14) 0.0314(13) -0.0015(10) -0.0063(10) -0.0104(11)
C8 0.0256(12) 0.0314(13) 0.0352(14) 0.0004(10) -0.0035(10) -0.0156(11)
C9 0.0308(14) 0.0237(12) 0.0346(13) -0.0027(10) -0.0050(11) -0.0154(11)
C10 0.0212(11) 0.0250(12) 0.0309(12) -0.0041(9) -0.0044(9) -0.0124(10)
C11 0.0285(13) 0.0278(13) 0.0328(13) -0.0022(10) -0.0036(10) -0.0154(11)
C12 0.0446(16) 0.0345(15) 0.0375(15) 0.0020(12) -0.0138(12) -0.0121(12)
C13 0.0483(17) 0.0298(15) 0.0534(18) 0.0108(12) -0.0192(14) -0.0152(13)
C14 0.0431(16) 0.0330(15) 0.0535(18) 0.0061(12) -0.0105(13) -0.0257(14)
C15 0.0360(14) 0.0321(14) 0.0380(14) -0.0004(11) -0.0070(11) -0.0190(12)
C16 0.0274(14) 0.0550(19) 0.0495(17) -0.0074(13) -0.0029(12) -0.0210(15)
C17 0.162(5) 0.075(3) 0.049(2) -0.015(3) 0.009(3) -0.027(2)
C18A 0.143(12) 0.121(12) 0.129(12) -0.070(10) 0.061(10) -0.079(11)
C18B 0.236(15) 0.082(7) 0.046(5) -0.026(8) 0.035(7) -0.021(5)

loop_
_atom_type_symbol
_atom_type_description
_atom_type_scat_dispersion_real
_atom_type_scat_dispersion_imag
_atom_type_scat_source
C C 0.0033 0.0016 'International Tables Vol C Tables 4.2.6.8 and 6.1.1.4'
H H 0.0000 0.0000 'International Tables Vol C Tables 4.2.6.8 and 6.1.1.4'
Cl Cl 0.1484 0.1585 'International Tables Vol C Tables 4.2.6.8 and 6.1.1.4'
N N 0.0061 0.0033 'International Tables Vol C Tables 4.2.6.8 and 6.1.1.4'
O O 0.0106 0.0060 'International Tables Vol C Tables 4.2.6.8 and 6.1.1.4'

loop_
_geom_angle_atom_site_label_1
_geom_angle_atom_site_label_2
_geom_angle_atom_site_label_3
_geom_angle
_geom_angle_publ_flag
C5 O1 C1 118.89(18) no
C7 O3 C6 122.3(2) no
C17 O4 H4 113(3) ?
C1 N1 H1A 119(2) ?
C1 N1 H1B 120(2) ?
H1A N1 H1B 120(3) ?
N1 C1 C2 128.6(2) no
N1 C1 O1 109.9(2) no
C2 C1 O1 121.6(2) no
C1 C2 C9 118.5(2) ?
C1 C2 C3 123.9(2) ?
C9 C2 C3 117.5(2) ?
C4 C3 C2 108.54(19) ?
C4 C3 C10 113.02(19) ?
C2 C3 C10 112.40(19) ?
C4 C3 H3 107.5 ?
C2 C3 H3 107.5 ?
C10 C3 H3 107.5 ?
C5 C4 C6 118.3(2) ?
C5 C4 C3 123.4(2) ?
C6 C4 C3 118.4(2) ?
C4 C5 O1 123.2(2) ?
C4 C5 C8 122.3(2) ?
O1 C5 C8 114.5(2) no
O2 C6 O3 116.6(2) no
O2 C6 C4 125.9(2) no
O3 C6 C4 117.4(2) no
C8 C7 O3 120.9(2) no
C8 C7 C16 126.9(3) ?
O3 C7 C16 112.2(2) ?
C7 C8 C5 118.6(2) ?
C7 C8 H8 120.7 ?
C5 C8 H8 120.7 ?
N2 C9 C2 178.7(3) no
C15 C10 C11 116.4(2) ?
C15 C10 C3 119.1(2) ?
C11 C10 C3 124.4(2) ?
C12 C11 C10 122.5(2) ?
C12 C11 Cl1 116.4(2) ?
C10 C11 Cl1 121.16(19) ?
C11 C12 C13 118.5(3) ?
C11 C12 H12 120.8 ?
C13 C12 H12 120.8 ?
C14 C13 C12 121.6(3) ?
C14 C13 Cl2 119.7(2) ?
C12 C13 Cl2 118.7(2) ?
C13 C14 C15 118.4(3) ?
C13 C14 H14 120.8 ?
C15 C14 H14 120.8 ?
C14 C15 C10 122.6(3) ?
C14 C15 H15 118.7 ?
C10 C15 H15 118.7 ?
C7 C16 H16A 109.5 ?
C7 C16 H16B 109.5 ?
H16A C16 H16B 109.5 ?
C7 C16 H16C 109.5 ?
H16A C16 H16C 109.5 ?
H16B C16 H16C 109.5 ?
O4 C17 C18B 117.3(5) ?
O4 C17 C18A 106.2(7) ?
C18B C17 C18A 57.3(9) ?

loop_
_geom_bond_atom_site_label_1
_geom_bond_atom_site_label_2
_geom_bond_distance
_geom_bond_publ_flag
Cl1 C11 1.745(2) ?
Cl2 C13 1.746(3) ?
O1 C5 1.366(3) y
O1 C1 1.377(3) y
O2 C6 1.215(3) y
O3 C7 1.367(3) y
O3 C6 1.387(3) y
O4 C17 1.393(5) ?
O4 H4 0.87(5) ?
N1 C1 1.327(3) y
N1 H1A 0.87(3) ?
N1 H1B 0.78(3) ?
N2 C9 1.150(3) y
C1 C2 1.361(3) ?
C2 C9 1.412(3) ?
C2 C3 1.518(3) ?
C3 C4 1.502(3) ?
C3 C10 1.526(3) ?
C3 H3 1.0000 ?
C4 C5 1.356(3) ?
C4 C6 1.437(3) ?
C5 C8 1.417(3) ?
C7 C8 1.337(4) ?
C7 C16 1.483(4) ?
C8 H8 0.9500 ?
C10 C15 1.392(4) ?
C10 C11 1.397(4) ?
C11 C12 1.376(4) ?
C12 C13 1.383(4) ?
C12 H12 0.9500 ?
C13 C14 1.374(4) ?
C14 C15 1.382(4) ?
C14 H14 0.9500 ?
C15 H15 0.9500 ?
C16 H16A 0.9800 ?
C16 H16B 0.9800 ?
C16 H16C 0.9800 ?
C17 C18B 1.466(10) ?
C17 C18A 1.473(14) ?

loop_
_geom_hbond_atom_site_label_D
_geom_hbond_atom_site_label_H
_geom_hbond_atom_site_label_A
_geom_hbond_site_symmetry_A
_geom_hbond_distance_DH
_geom_hbond_distance_HA
_geom_hbond_distance_DA
_geom_hbond_angle_DHA
C14 H14 N2 2_656 0.95 2.52 3.439(4) 164
O4 H4 O2 . 0.87(5) 2.42(4) 3.020(3) 127(3)
O4 H4 O2 2_556 0.87(5) 2.15(5) 2.894(3) 143(4)
N1 H1B N2 2_666 0.78(3) 2.26(3) 3.026(3) 172(3)
N1 H1A O4 2_566 0.87(3) 1.99(3) 2.856(3) 175(3)

loop_
_geom_torsion_atom_site_label_1
_geom_torsion_atom_site_label_2
_geom_torsion_atom_site_label_3
_geom_torsion_atom_site_label_4
_geom_torsion
_geom_torsion_publ_flag
C5 O1 C1 N1 177.7(2) no
C5 O1 C1 C2 -2.5(3) y
N1 C1 C2 C9 -2.0(4) no
O1 C1 C2 C9 178.2(2) no
N1 C1 C2 C3 175.6(2) no
O1 C1 C2 C3 -4.2(4) y
C1 C2 C3 C4 7.9(3) yes
C9 C2 C3 C4 -174.6(2) ?
C1 C2 C3 C10 -117.9(3) ?
C9 C2 C3 C10 59.7(3) ?
C2 C3 C4 C5 -5.8(3) yes
C10 C3 C4 C5 119.6(3) ?
C2 C3 C4 C6 172.8(2) ?
C10 C3 C4 C6 -61.8(3) ?
C6 C4 C5 O1 -178.5(2) ?
C3 C4 C5 O1 0.1(4) yes
C6 C4 C5 C8 2.5(4) ?
C3 C4 C5 C8 -178.9(2) ?
C1 O1 C5 C4 4.6(3) yes
C1 O1 C5 C8 -176.3(2) ?
C7 O3 C6 O2 -176.8(2) ?
C7 O3 C6 C4 3.9(3) yes
C5 C4 C6 O2 176.5(2) no
C3 C4 C6 O2 -2.2(4) no
C5 C4 C6 O3 -4.3(3) y
C3 C4 C6 O3 177.0(2) no
C6 O3 C7 C8 -1.5(4) y
C6 O3 C7 C16 179.5(2) no
O3 C7 C8 C5 -0.6(4) y
C16 C7 C8 C5 178.3(3) ?
C4 C5 C8 C7 0.0(4) yes
O1 C5 C8 C7 -179.1(2) ?
C1 C2 C9 N2 162(13) no
C3 C2 C9 N2 -16(13) no
C4 C3 C10 C15 121.3(2) ?
C2 C3 C10 C15 -115.4(2) ?
C4 C3 C10 C11 -58.8(3) ?
C2 C3 C10 C11 64.5(3) ?
C15 C10 C11 C12 -1.4(4) ?
C3 C10 C11 C12 178.6(2) ?
C15 C10 C11 Cl1 178.30(18) ?
C3 C10 C11 Cl1 -1.6(3) ?
C10 C11 C12 C13 1.0(4) ?
Cl1 C11 C12 C13 -178.7(2) ?
C11 C12 C13 C14 0.4(5) ?
C11 C12 C13 Cl2 -178.4(2) ?
C12 C13 C14 C15 -1.4(5) ?
Cl2 C13 C14 C15 177.5(2) ?
C13 C14 C15 C10 0.9(4) ?
C11 C10 C15 C14 0.4(4) ?
C3 C10 C15 C14 -179.6(2) ?
